data_1507165
loop_
_publ_author_name
'Liedtke, Ren\'e'
'Harhausen, Marcel'
'Fr\"ohlich, Roland'
'Kehr, Gerald'
'Erker, Gerhard'

_publ_section_title
;
 1,1-carboboration route to substituted naphthalenes.
;
_journal_issue 6
_journal_name_full 'Organic letters'
_journal_page_first 1448
_journal_page_last 1451
_journal_paper_doi 10.1021/ol300193e
_journal_volume 14
_journal_year 2012
_chemical_absolute_configuration ad
_chemical_formula_sum 'C37 H18 B F15 Si'
_chemical_formula_weight 786.41
_space_group_IT_number 19
_symmetry_cell_setting orthorhombic
_symmetry_space_group_name_Hall 'P 2ac 2ab'
_symmetry_space_group_name_H-M 'P 21 21 21'
_atom_sites_solution_hydrogens geom
_atom_sites_solution_primary direct
_atom_sites_solution_secondary difmap
_audit_creation_method SHELXL-97
_cell_angle_alpha 90.00
_cell_angle_beta 90.00
_cell_angle_gamma 90.00
_cell_formula_units_Z 4
_cell_length_a 9.3849(3)
_cell_length_b 11.4951(5)
_cell_length_c 31.3337(8)
_cell_measurement_reflns_used 5155
_cell_measurement_temperature 223(2)
_cell_measurement_theta_max 68.25
_cell_measurement_theta_min 0.88
_cell_volume 3380.3(2)
_computing_cell_refinement 'Collect (Nonius B.V., 1998)'
_computing_data_collection 'Collect (Nonius B.V., 1998)'
_computing_data_reduction 'Denzo-SMN (Otwinowski & Minor, 1997)'
_computing_molecular_graphics 'XP (BrukerAXS, 2000)'
_computing_publication_material 'SHELXL-97 (Sheldrick, 1997)'
_computing_structure_refinement 'SHELXL-97 (Sheldrick, 1997)'
_computing_structure_solution 'SHELXS-97 (Sheldrick, 1990)'
_diffrn_ambient_temperature 223(2)
_diffrn_measured_fraction_theta_full 0.950
_diffrn_measured_fraction_theta_max 0.950
_diffrn_measurement_device_type 'Nonius KappaCCD APEXII'
_diffrn_measurement_method '\w and \f scans'
_diffrn_radiation_monochromator graphite
_diffrn_radiation_source 'fine-focus sealed tube'
_diffrn_radiation_type CuK\a
_diffrn_radiation_wavelength 1.54178
_diffrn_reflns_av_R_equivalents 0.060
_diffrn_reflns_av_sigmaI/netI 0.0244
_diffrn_reflns_limit_h_max 11
_diffrn_reflns_limit_h_min -11
_diffrn_reflns_limit_k_max 13
_diffrn_reflns_limit_k_min -13
_diffrn_reflns_limit_l_max 36
_diffrn_reflns_limit_l_min -36
_diffrn_reflns_number 26938
_diffrn_reflns_theta_full 66.41
_diffrn_reflns_theta_max 66.41
_diffrn_reflns_theta_min 4.92
_exptl_absorpt_coefficient_mu 1.635
_exptl_absorpt_correction_T_max 0.8941
_exptl_absorpt_correction_T_min 0.7048
_exptl_absorpt_correction_type multi-scan
_exptl_absorpt_process_details 'Denzo (Otwinowski, Borek, Majewski & Minor, 2003)'
_exptl_crystal_colour 'light yellow'
_exptl_crystal_density_diffrn 1.545
_exptl_crystal_density_method 'not measured'
_exptl_crystal_description plate
_exptl_crystal_F_000 1576
_exptl_crystal_size_max 0.23
_exptl_crystal_size_mid 0.20
_exptl_crystal_size_min 0.07
_refine_diff_density_max 0.512
_refine_diff_density_min -0.536
_refine_diff_density_rms 0.075
_refine_ls_abs_structure_details 'Flack H D (1983), Acta Cryst. A39, 876-881'
_refine_ls_abs_structure_Flack -0.04(11)
_refine_ls_extinction_method none
_refine_ls_goodness_of_fit_ref 1.059
_refine_ls_hydrogen_treatment constr
_refine_ls_matrix_type full
_refine_ls_number_parameters 478
_refine_ls_number_reflns 5543
_refine_ls_number_restraints 0
_refine_ls_restrained_S_all 1.059
_refine_ls_R_factor_all 0.0925
_refine_ls_R_factor_gt 0.0879
_refine_ls_shift/su_max 0.000
_refine_ls_shift/su_mean 0.000
_refine_ls_structure_factor_coef Fsqd
_refine_ls_weighting_details 'calc w=1/[\s^2^(Fo^2^)+(0.1638P)^2^+2.2667P] where P=(Fo^2^+2Fc^2^)/3'
_refine_ls_weighting_scheme calc
_refine_ls_wR_factor_gt 0.2453
_refine_ls_wR_factor_ref 0.2533
_reflns_number_gt 5089
_reflns_number_total 5543
_reflns_threshold_expression >2sigma(I)
_cod_data_source_file ol300193e_si_004.cif
_cod_data_source_block erk6405
_cod_original_sg_symbol_H-M P212121
_cod_database_code 1507165

loop_
_symmetry_equiv_pos_as_xyz
'x, y, z'
'-x+1/2, -y, z+1/2'
'x+1/2, -y+1/2, -z'
'-x, y+1/2, -z+1/2'

loop_
_atom_site_label
_atom_site_type_symbol
_atom_site_fract_x
_atom_site_fract_y
_atom_site_fract_z
_atom_site_U_iso_or_equiv
_atom_site_adp_type
_atom_site_occupancy
_atom_site_symmetry_multiplicity
_atom_site_calc_flag
_atom_site_refinement_flags
C1 C 0.3165(9) 0.9720(6) 0.78035(19) 0.094(2) Uani 1 1 d .
C2 C 0.3245(7) 0.9701(5) 0.82566(15) 0.0734(14) Uani 1 1 d .
C3 C 0.2436(5) 0.8891(4) 0.85030(15) 0.0618(12) Uani 1 1 d .
C4 C 0.1587(7) 0.8078(6) 0.82964(18) 0.0792(15) Uani 1 1 d .
C5 C 0.1391(7) 0.8093(5) 0.78458(12) 0.096(2) Uani 1 1 d G
C6 C 0.0467(7) 0.7315(6) 0.7649(2) 0.154(5) Uani 1 1 d G
H6 H -0.0012 0.6751 0.7812 0.185 Uiso 1 1 calc R
C7 C 0.0251(8) 0.7371(7) 0.7210(2) 0.160(5) Uani 1 1 d G
H7 H -0.0373 0.6845 0.7077 0.192 Uiso 1 1 calc R
C8 C 0.0960(10) 0.8205(8) 0.69690(14) 0.183(6) Uani 1 1 d G
H8 H 0.0814 0.8243 0.6673 0.219 Uiso 1 1 calc R
C9 C 0.1884(9) 0.8982(6) 0.71661(14) 0.148(4) Uani 1 1 d G
H9 H 0.2363 0.9546 0.7003 0.177 Uiso 1 1 calc R
C10 C 0.2099(7) 0.8926(5) 0.76045(14) 0.103(2) Uani 1 1 d G
Si1 Si 0.4380(4) 1.0590(2) 0.74583(7) 0.1197(9) Uani 1 1 d .
C11 C 0.5123(17) 0.9609(12) 0.7033(4) 0.183(6) Uani 1 1 d .
H11A H 0.5484 1.0077 0.6799 0.274 Uiso 1 1 calc R
H11B H 0.4376 0.9099 0.6929 0.274 Uiso 1 1 calc R
H11C H 0.5891 0.9146 0.7151 0.274 Uiso 1 1 calc R
C12 C 0.348(2) 1.1868(11) 0.7224(4) 0.199(8) Uani 1 1 d .
H12A H 0.4154 1.2315 0.7058 0.298 Uiso 1 1 calc R
H12B H 0.3094 1.2351 0.7451 0.298 Uiso 1 1 calc R
H12C H 0.2705 1.1609 0.7041 0.298 Uiso 1 1 calc R
C13 C 0.5961(15) 1.1147(12) 0.7747(4) 0.173(6) Uani 1 1 d .
H13A H 0.5684 1.1800 0.7925 0.260 Uiso 1 1 calc R
H13B H 0.6675 1.1397 0.7543 0.260 Uiso 1 1 calc R
H13C H 0.6351 1.0535 0.7926 0.260 Uiso 1 1 calc R
C21 C 0.4109(6) 1.0547(5) 0.85019(17) 0.0717(14) Uani 1 1 d .
C22 C 0.3629(6) 1.1701(5) 0.85586(16) 0.0691(13) Uani 1 1 d .
F22 F 0.2399(4) 1.2040(4) 0.83667(12) 0.0921(10) Uani 1 1 d .
C23 C 0.4311(7) 1.2475(5) 0.8812(2) 0.0792(15) Uani 1 1 d .
F23 F 0.3726(5) 1.3547(3) 0.88806(14) 0.0986(11) Uani 1 1 d .
C24 C 0.5539(7) 1.2178(6) 0.9041(2) 0.0826(16) Uani 1 1 d .
F24 F 0.6183(6) 1.2938(4) 0.92856(17) 0.1210(16) Uani 1 1 d .
C25 C 0.6083(7) 1.1048(6) 0.8989(3) 0.0903(19) Uani 1 1 d .
F25 F 0.7269(5) 1.0740(5) 0.9169(2) 0.1300(19) Uani 1 1 d .
C26 C 0.5336(6) 1.0283(5) 0.8729(2) 0.0786(16) Uani 1 1 d .
F26 F 0.5899(5) 0.9207(3) 0.86695(16) 0.1084(13) Uani 1 1 d .
B1 B 0.2424(6) 0.8905(5) 0.90007(17) 0.0610(13) Uani 1 1 d .
C31 C 0.2003(5) 1.0071(4) 0.92367(13) 0.0587(11) Uani 1 1 d .
C32 C 0.0946(6) 1.0797(5) 0.90937(15) 0.0630(11) Uani 1 1 d .
F32 F 0.0126(4) 1.0481(3) 0.87550(9) 0.0799(9) Uani 1 1 d .
C33 C 0.0632(6) 1.1878(5) 0.92645(16) 0.0637(12) Uani 1 1 d .
F33 F -0.0410(4) 1.2540(3) 0.91064(10) 0.0785(8) Uani 1 1 d .
C34 C 0.1445(6) 1.2263(5) 0.95997(17) 0.0672(13) Uani 1 1 d .
F34 F 0.1227(4) 1.3329(3) 0.97685(12) 0.0851(10) Uani 1 1 d .
C35 C 0.2514(6) 1.1581(5) 0.97660(18) 0.0731(14) Uani 1 1 d .
F35 F 0.3317(4) 1.1969(4) 1.00892(12) 0.0946(12) Uani 1 1 d .
C36 C 0.2760(5) 1.0494(5) 0.95885(15) 0.0642(12) Uani 1 1 d .
F36 F 0.3827(4) 0.9862(3) 0.97622(10) 0.0812(9) Uani 1 1 d .
C41 C 0.2880(6) 0.7799(5) 0.92774(16) 0.0625(11) Uani 1 1 d .
C42 C 0.2213(6) 0.7514(5) 0.96575(16) 0.0692(13) Uani 1 1 d .
F42 F 0.1163(4) 0.8186(3) 0.98104(11) 0.0915(11) Uani 1 1 d .
C43 C 0.2553(7) 0.6548(6) 0.9895(2) 0.0833(16) Uani 1 1 d .
F43 F 0.1828(6) 0.6311(4) 1.02597(13) 0.1164(15) Uani 1 1 d .
C44 C 0.3632(8) 0.5834(5) 0.9761(2) 0.0835(17) Uani 1 1 d .
F44 F 0.3985(5) 0.4880(3) 0.99941(16) 0.1127(15) Uani 1 1 d .
C45 C 0.4321(7) 0.6055(5) 0.9394(2) 0.0799(16) Uani 1 1 d .
F45 F 0.5408(5) 0.5370(3) 0.92522(18) 0.1084(13) Uani 1 1 d .
C46 C 0.3934(6) 0.7008(5) 0.91463(18) 0.0710(13) Uani 1 1 d .
F46 F 0.4625(4) 0.7164(3) 0.87816(12) 0.0897(10) Uani 1 1 d .
C51 C 0.0730(7) 0.7210(6) 0.85619(19) 0.0802(16) Uani 1 1 d .
C52 C -0.0422(7) 0.7529(7) 0.8792(2) 0.0903(18) Uani 1 1 d .
H52 H -0.0735 0.8305 0.8784 0.108 Uiso 1 1 calc R
C53 C -0.1142(9) 0.6730(8) 0.9036(3) 0.106(2) Uani 1 1 d .
H53 H -0.1974 0.6955 0.9182 0.127 Uiso 1 1 calc R
C54 C -0.0657(12) 0.5597(9) 0.9072(3) 0.119(3) Uani 1 1 d .
H54 H -0.1149 0.5071 0.9248 0.143 Uiso 1 1 calc R
C55 C 0.0505(9) 0.5235(8) 0.8858(3) 0.112(3) Uani 1 1 d .
H55 H 0.0858 0.4475 0.8890 0.134 Uiso 1 1 calc R
C56 C 0.1181(8) 0.6047(6) 0.8582(3) 0.096(2) Uani 1 1 d .
H56 H 0.1944 0.5800 0.8409 0.115 Uiso 1 1 calc R

loop_
_atom_site_aniso_label
_atom_site_aniso_U_11
_atom_site_aniso_U_22
_atom_site_aniso_U_33
_atom_site_aniso_U_23
_atom_site_aniso_U_13
_atom_site_aniso_U_12
C1 0.131(6) 0.094(4) 0.058(3) -0.001(3) 0.020(3) 0.002(4)
C2 0.095(4) 0.080(3) 0.046(2) 0.004(2) 0.008(2) -0.010(3)
C3 0.064(3) 0.070(3) 0.051(2) -0.004(2) 0.002(2) -0.005(2)
C4 0.077(3) 0.097(4) 0.064(3) -0.019(3) -0.004(3) 0.004(3)
C5 0.114(5) 0.113(5) 0.059(3) -0.015(3) -0.016(3) -0.001(4)
C6 0.131(8) 0.166(9) 0.166(9) -0.088(8) -0.008(7) -0.043(7)
C7 0.184(11) 0.168(10) 0.127(8) -0.025(8) -0.075(9) 0.022(9)
C8 0.251(16) 0.231(14) 0.066(4) -0.002(7) -0.065(7) -0.005(13)
C9 0.238(13) 0.147(8) 0.058(4) -0.005(4) -0.027(6) 0.033(9)
C10 0.130(6) 0.122(6) 0.057(3) -0.013(3) -0.018(4) 0.018(5)
Si1 0.167(2) 0.1047(14) 0.0869(12) 0.0097(11) 0.0532(15) -0.0027(16)
C11 0.251(16) 0.163(10) 0.134(8) -0.021(7) 0.109(10) -0.033(11)
C12 0.33(2) 0.144(9) 0.127(8) 0.049(7) 0.070(12) 0.014(12)
C13 0.195(13) 0.184(11) 0.141(8) 0.034(8) 0.100(9) -0.031(10)
C21 0.081(3) 0.072(3) 0.062(3) 0.013(2) 0.018(3) 0.000(3)
C22 0.077(3) 0.073(3) 0.057(2) 0.007(2) 0.006(2) 0.004(3)
F22 0.094(2) 0.102(2) 0.081(2) 0.0063(19) -0.0127(19) 0.007(2)
C23 0.080(3) 0.073(3) 0.085(4) 0.003(3) 0.008(3) 0.010(3)
F23 0.102(3) 0.079(2) 0.115(3) -0.008(2) -0.001(2) 0.009(2)
C24 0.076(3) 0.072(3) 0.100(4) 0.001(3) -0.009(3) -0.005(3)
F24 0.125(3) 0.093(2) 0.145(4) -0.002(3) -0.054(3) -0.022(3)
C25 0.058(3) 0.084(4) 0.129(6) 0.012(4) -0.006(3) -0.009(3)
F25 0.083(3) 0.109(3) 0.199(5) 0.031(3) -0.035(3) -0.009(2)
C26 0.067(3) 0.066(3) 0.103(4) 0.002(3) 0.015(3) -0.008(3)
F26 0.094(3) 0.080(2) 0.152(4) 0.003(2) 0.012(3) 0.006(2)
B1 0.060(3) 0.073(3) 0.049(3) -0.004(2) 0.002(2) 0.003(3)
C31 0.064(3) 0.072(3) 0.040(2) -0.0020(19) -0.0025(19) 0.002(2)
C32 0.069(3) 0.070(3) 0.050(2) 0.002(2) 0.004(2) -0.007(2)
F32 0.083(2) 0.099(2) 0.0581(15) -0.0063(15) -0.0174(15) 0.0047(18)
C33 0.064(3) 0.070(3) 0.057(2) 0.010(2) 0.007(2) 0.002(2)
F33 0.0821(19) 0.0787(19) 0.0747(18) 0.0085(15) -0.0042(16) 0.0092(17)
C34 0.061(3) 0.073(3) 0.068(3) -0.008(2) 0.009(2) -0.005(2)
F34 0.078(2) 0.081(2) 0.097(2) -0.0183(18) 0.0043(18) -0.0011(17)
C35 0.070(3) 0.084(3) 0.065(3) -0.021(3) 0.007(3) -0.008(3)
F35 0.074(2) 0.125(3) 0.084(2) -0.044(2) -0.0148(17) 0.004(2)
C36 0.060(3) 0.083(3) 0.049(2) -0.005(2) 0.000(2) 0.006(3)
F36 0.076(2) 0.100(2) 0.0674(17) -0.0125(16) -0.0166(15) 0.0188(17)
C41 0.065(3) 0.068(3) 0.054(2) 0.000(2) 0.005(2) -0.009(2)
C42 0.076(3) 0.076(3) 0.056(2) 0.004(2) 0.008(2) 0.000(3)
F42 0.099(2) 0.099(2) 0.0770(19) 0.0169(18) 0.0352(19) 0.018(2)
C43 0.087(4) 0.091(4) 0.072(3) 0.015(3) -0.004(3) -0.016(4)
F43 0.143(4) 0.122(3) 0.084(2) 0.042(2) 0.016(3) -0.007(3)
C44 0.086(4) 0.068(3) 0.096(4) 0.015(3) -0.016(4) -0.010(3)
F44 0.114(3) 0.086(2) 0.138(3) 0.038(2) -0.034(3) -0.002(2)
C45 0.067(3) 0.065(3) 0.108(5) -0.009(3) -0.011(3) -0.001(3)
F45 0.095(3) 0.075(2) 0.155(4) -0.008(2) -0.009(3) 0.012(2)
C46 0.075(3) 0.068(3) 0.070(3) -0.003(2) 0.002(3) -0.001(3)
F46 0.098(2) 0.084(2) 0.088(2) -0.0084(17) 0.0323(19) 0.0085(19)
C51 0.078(4) 0.092(4) 0.070(3) -0.019(3) -0.004(3) -0.022(3)
C52 0.078(4) 0.093(4) 0.100(4) -0.014(4) 0.006(4) -0.007(4)
C53 0.083(4) 0.117(6) 0.118(6) -0.023(5) 0.031(4) -0.022(4)
C54 0.130(7) 0.120(7) 0.106(5) -0.021(5) 0.012(5) -0.037(6)
C55 0.097(5) 0.105(5) 0.133(6) -0.020(5) 0.003(5) -0.034(5)
C56 0.086(4) 0.090(4) 0.111(5) -0.021(4) 0.009(4) -0.012(4)

loop_
_atom_type_symbol
_atom_type_description
_atom_type_scat_dispersion_real
_atom_type_scat_dispersion_imag
_atom_type_scat_source
C C 0.0181 0.0091 'International Tables Vol C Tables 4.2.6.8 and 6.1.1.4'
H H 0.0000 0.0000 'International Tables Vol C Tables 4.2.6.8 and 6.1.1.4'
B B 0.0090 0.0039 'International Tables Vol C Tables 4.2.6.8 and 6.1.1.4'
F F 0.0727 0.0534 'International Tables Vol C Tables 4.2.6.8 and 6.1.1.4'
Si Si 0.2541 0.3302 'International Tables Vol C Tables 4.2.6.8 and 6.1.1.4'

loop_
_geom_angle_atom_site_label_1
_geom_angle_atom_site_label_2
_geom_angle_atom_site_label_3
_geom_angle
C2 C1 C10 116.3(6)
C2 C1 Si1 123.8(6)
C10 C1 Si1 119.8(4)
C1 C2 C3 121.4(6)
C1 C2 C21 122.5(5)
C3 C2 C21 116.0(4)
C4 C3 C2 119.5(5)
C4 C3 B1 118.0(5)
C2 C3 B1 122.5(5)
C3 C4 C5 121.9(6)
C3 C4 C51 119.2(5)
C5 C4 C51 118.6(5)
C6 C5 C10 120.0
C6 C5 C4 120.9(4)
C10 C5 C4 119.0(4)
C7 C6 C5 120.0
C7 C6 H6 120.0
C5 C6 H6 120.0
C6 C7 C8 120.0
C6 C7 H7 120.0
C8 C7 H7 120.0
C9 C8 C7 120.0
C9 C8 H8 120.0
C7 C8 H8 120.0
C8 C9 C10 120.0
C8 C9 H9 120.0
C10 C9 H9 120.0
C9 C10 C5 120.0
C9 C10 C1 118.8(4)
C5 C10 C1 121.0(4)
C12 Si1 C13 106.7(8)
C12 Si1 C1 112.1(7)
C13 Si1 C1 113.1(4)
C12 Si1 C11 111.4(6)
C13 Si1 C11 104.9(7)
C1 Si1 C11 108.5(5)
Si1 C11 H11A 109.5
Si1 C11 H11B 109.5
H11A C11 H11B 109.5
Si1 C11 H11C 109.5
H11A C11 H11C 109.5
H11B C11 H11C 109.5
Si1 C12 H12A 109.5
Si1 C12 H12B 109.5
H12A C12 H12B 109.5
Si1 C12 H12C 109.5
H12A C12 H12C 109.5
H12B C12 H12C 109.5
Si1 C13 H13A 109.5
Si1 C13 H13B 109.5
H13A C13 H13B 109.5
Si1 C13 H13C 109.5
H13A C13 H13C 109.5
H13B C13 H13C 109.5
C26 C21 C22 113.9(6)
C26 C21 C2 125.3(5)
C22 C21 C2 120.5(6)
C23 C22 F22 118.2(5)
C23 C22 C21 122.7(6)
F22 C22 C21 119.0(5)
C22 C23 F23 119.7(6)
C22 C23 C24 122.0(6)
F23 C23 C24 118.0(6)
F24 C24 C23 121.1(6)
F24 C24 C25 121.2(6)
C23 C24 C25 117.7(6)
F25 C25 C26 121.0(7)
F25 C25 C24 120.9(7)
C26 C25 C24 118.1(6)
F26 C26 C21 116.9(6)
F26 C26 C25 117.4(6)
C21 C26 C25 125.6(6)
C3 B1 C31 118.6(4)
C3 B1 C41 122.2(5)
C31 B1 C41 119.2(4)
C32 C31 C36 114.4(5)
C32 C31 B1 122.9(4)
C36 C31 B1 122.4(5)
F32 C32 C31 120.1(5)
F32 C32 C33 114.9(5)
C31 C32 C33 125.0(5)
F33 C33 C34 120.5(5)
F33 C33 C32 121.6(5)
C34 C33 C32 117.9(5)
F34 C34 C33 120.6(5)
F34 C34 C35 118.7(5)
C33 C34 C35 120.7(5)
F35 C35 C34 120.4(5)
F35 C35 C36 120.7(6)
C34 C35 C36 118.9(5)
F36 C36 C35 116.5(5)
F36 C36 C31 120.5(5)
C35 C36 C31 123.0(5)
C42 C41 C46 114.6(5)
C42 C41 B1 122.3(5)
C46 C41 B1 123.0(5)
F42 C42 C43 116.2(5)
F42 C42 C41 120.2(5)
C43 C42 C41 123.5(6)
F43 C43 C44 120.5(6)
F43 C43 C42 120.1(6)
C44 C43 C42 119.3(6)
C45 C44 F44 119.7(6)
C45 C44 C43 120.3(6)
F44 C44 C43 120.0(7)
C44 C45 F45 122.0(6)
C44 C45 C46 120.1(6)
F45 C45 C46 117.9(6)
F46 C46 C45 117.4(5)
F46 C46 C41 120.6(5)
C45 C46 C41 122.0(5)
C52 C51 C56 118.4(7)
C52 C51 C4 122.4(6)
C56 C51 C4 119.2(6)
C51 C52 C53 120.7(7)
C51 C52 H52 119.6
C53 C52 H52 119.6
C52 C53 C54 120.8(8)
C52 C53 H53 119.6
C54 C53 H53 119.6
C55 C54 C53 121.2(9)
C55 C54 H54 119.4
C53 C54 H54 119.4
C54 C55 C56 117.5(9)
C54 C55 H55 121.2
C56 C55 H55 121.2
C51 C56 C55 121.1(7)
C51 C56 H56 119.4
C55 C56 H56 119.4

loop_
_geom_bond_atom_site_label_1
_geom_bond_atom_site_label_2
_geom_bond_distance
C1 C2 1.422(8)
C1 C10 1.491(9)
C1 Si1 1.863(8)
C2 C3 1.429(7)
C2 C21 1.481(9)
C3 C4 1.387(8)
C3 B1 1.560(7)
C4 C5 1.424(7)
C4 C51 1.528(9)
C5 C6 1.3900
C5 C10 1.3900
C6 C7 1.3900
C6 H6 0.9400
C7 C8 1.3900
C7 H7 0.9400
C8 C9 1.3900
C8 H8 0.9400
C9 C10 1.3900
C9 H9 0.9400
Si1 C12 1.849(15)
Si1 C13 1.853(16)
Si1 C11 1.880(11)
C11 H11A 0.9700
C11 H11B 0.9700
C11 H11C 0.9700
C12 H12A 0.9700
C12 H12B 0.9700
C12 H12C 0.9700
C13 H13A 0.9700
C13 H13B 0.9700
C13 H13C 0.9700
C21 C26 1.387(9)
C21 C22 1.412(8)
C22 C23 1.354(9)
C22 F22 1.359(7)
C23 F23 1.366(7)
C23 C24 1.400(9)
C24 F24 1.309(7)
C24 C25 1.405(10)
C25 F25 1.298(8)
C25 C26 1.388(10)
C26 F26 1.358(7)
B1 C31 1.580(7)
B1 C41 1.597(8)
C31 C32 1.372(7)
C31 C36 1.399(7)
C32 F32 1.360(6)
C32 C33 1.385(7)
C33 F33 1.335(6)
C33 C34 1.372(8)
C34 F34 1.350(7)
C34 C35 1.376(9)
C35 F35 1.339(6)
C35 C36 1.387(8)
C36 F36 1.352(6)
C41 C42 1.385(7)
C41 C46 1.405(8)
C42 F42 1.341(7)
C42 C43 1.374(9)
C43 F43 1.357(8)
C43 C44 1.370(10)
C44 C45 1.344(10)
C44 F44 1.358(7)
C45 F45 1.364(8)
C45 C46 1.391(9)
C46 F46 1.326(6)
C51 C52 1.350(9)
C51 C56 1.404(11)
C52 C53 1.374(11)
C52 H52 0.9400
C53 C54 1.384(14)
C53 H53 0.9400
C54 C55 1.346(13)
C54 H54 0.9400
C55 C56 1.422(12)
C55 H55 0.9400
C56 H56 0.9400

loop_
_geom_torsion_atom_site_label_1
_geom_torsion_atom_site_label_2
_geom_torsion_atom_site_label_3
_geom_torsion_atom_site_label_4
_geom_torsion
C10 C1 C2 C3 5.3(10)
Si1 C1 C2 C3 -170.4(5)
C10 C1 C2 C21 -171.7(6)
Si1 C1 C2 C21 12.6(10)
C1 C2 C3 C4 2.1(9)
C21 C2 C3 C4 179.3(5)
C1 C2 C3 B1 -175.7(6)
C21 C2 C3 B1 1.5(8)
C2 C3 C4 C5 -6.0(9)
B1 C3 C4 C5 172.0(6)
C2 C3 C4 C51 179.7(6)
B1 C3 C4 C51 -2.3(8)
C3 C4 C5 C6 -176.0(5)
C51 C4 C5 C6 -1.6(8)
C3 C4 C5 C10 1.7(9)
C51 C4 C5 C10 176.1(5)
C10 C5 C6 C7 0.0
C4 C5 C6 C7 177.7(7)
C5 C6 C7 C8 0.0
C6 C7 C8 C9 0.0
C7 C8 C9 C10 0.0
C8 C9 C10 C5 0.0
C8 C9 C10 C1 176.2(7)
C6 C5 C10 C9 0.0
C4 C5 C10 C9 -177.7(7)
C6 C5 C10 C1 -176.1(7)
C4 C5 C10 C1 6.2(8)
C2 C1 C10 C9 174.3(6)
Si1 C1 C10 C9 -9.8(8)
C2 C1 C10 C5 -9.5(9)
Si1 C1 C10 C5 166.3(4)
C2 C1 Si1 C12 -106.9(9)
C10 C1 Si1 C12 77.5(8)
C2 C1 Si1 C13 13.7(9)
C10 C1 Si1 C13 -161.8(7)
C2 C1 Si1 C11 129.6(8)
C10 C1 Si1 C11 -45.9(9)
C1 C2 C21 C26 -111.2(8)
C3 C2 C21 C26 71.6(8)
C1 C2 C21 C22 75.8(8)
C3 C2 C21 C22 -101.4(6)
C26 C21 C22 C23 0.0(8)
C2 C21 C22 C23 173.7(5)
C26 C21 C22 F22 -177.1(5)
C2 C21 C22 F22 -3.3(7)
F22 C22 C23 F23 2.4(8)
C21 C22 C23 F23 -174.6(5)
F22 C22 C23 C24 176.4(5)
C21 C22 C23 C24 -0.7(9)
C22 C23 C24 F24 -179.8(6)
F23 C23 C24 F24 -5.8(10)
C22 C23 C24 C25 2.1(10)
F23 C23 C24 C25 176.1(6)
F24 C24 C25 F25 -2.6(11)
C23 C24 C25 F25 175.5(7)
F24 C24 C25 C26 179.2(7)
C23 C24 C25 C26 -2.7(10)
C22 C21 C26 F26 -176.4(5)
C2 C21 C26 F26 10.2(8)
C22 C21 C26 C25 -0.7(9)
C2 C21 C26 C25 -174.1(6)
F25 C25 C26 F26 -0.4(10)
C24 C25 C26 F26 177.8(6)
F25 C25 C26 C21 -176.0(6)
C24 C25 C26 C21 2.1(10)
C4 C3 B1 C31 -122.9(6)
C2 C3 B1 C31 55.0(7)
C4 C3 B1 C41 59.6(7)
C2 C3 B1 C41 -122.5(6)
C3 B1 C31 C32 38.7(7)
C41 B1 C31 C32 -143.7(5)
C3 B1 C31 C36 -135.8(5)
C41 B1 C31 C36 41.8(7)
C36 C31 C32 F32 -179.6(4)
B1 C31 C32 F32 5.5(7)
C36 C31 C32 C33 1.5(7)
B1 C31 C32 C33 -173.4(5)
F32 C32 C33 F33 0.6(7)
C31 C32 C33 F33 179.6(4)
F32 C32 C33 C34 -178.3(4)
C31 C32 C33 C34 0.7(8)
F33 C33 C34 F34 -1.5(7)
C32 C33 C34 F34 177.4(5)
F33 C33 C34 C35 179.5(5)
C32 C33 C34 C35 -1.6(8)
F34 C34 C35 F35 0.1(8)
C33 C34 C35 F35 179.0(5)
F34 C34 C35 C36 -178.8(5)
C33 C34 C35 C36 0.2(8)
F35 C35 C36 F36 0.7(8)
C34 C35 C36 F36 179.6(5)
F35 C35 C36 C31 -176.6(5)
C34 C35 C36 C31 2.3(8)
C32 C31 C36 F36 179.7(4)
B1 C31 C36 F36 -5.3(8)
C32 C31 C36 C35 -3.0(8)
B1 C31 C36 C35 171.9(5)
C3 B1 C41 C42 -143.6(6)
C31 B1 C41 C42 38.8(7)
C3 B1 C41 C46 33.1(8)
C31 B1 C41 C46 -144.5(5)
C46 C41 C42 F42 -178.3(5)
B1 C41 C42 F42 -1.3(8)
C46 C41 C42 C43 0.9(8)
B1 C41 C42 C43 177.9(6)
F42 C42 C43 F43 0.8(9)
C41 C42 C43 F43 -178.5(6)
F42 C42 C43 C44 -179.0(6)
C41 C42 C43 C44 1.8(9)
F43 C43 C44 C45 178.2(6)
C42 C43 C44 C45 -2.0(10)
F43 C43 C44 F44 -0.1(9)
C42 C43 C44 F44 179.6(6)
F44 C44 C45 F45 -2.2(9)
C43 C44 C45 F45 179.4(6)
F44 C44 C45 C46 177.8(6)
C43 C44 C45 C46 -0.5(9)
C44 C45 C46 F46 -178.1(6)
F45 C45 C46 F46 1.9(8)
C44 C45 C46 C41 3.4(9)
F45 C45 C46 C41 -176.5(5)
C42 C41 C46 F46 178.1(5)
B1 C41 C46 F46 1.2(8)
C42 C41 C46 C45 -3.5(8)
B1 C41 C46 C45 179.5(5)
C3 C4 C51 C52 71.6(8)
C5 C4 C51 C52 -102.9(7)
C3 C4 C51 C56 -106.0(7)
C5 C4 C51 C56 79.5(8)
C56 C51 C52 C53 -0.5(10)
C4 C51 C52 C53 -178.1(6)
C51 C52 C53 C54 3.6(12)
C52 C53 C54 C55 -2.0(13)
C53 C54 C55 C56 -2.5(13)
C52 C51 C56 C55 -4.1(11)
C4 C51 C56 C55 173.5(7)
C54 C55 C56 C51 5.6(12)

loop_
_cod_related_entry_id
_cod_related_entry_code
_cod_related_entry_database
1 30651797 ChemSpider
